data_7206315
loop_
_publ_author_name
'Ma, Lu-Fang'
'Li, Xiu-Qin'
'Wang, Li-Ya'
'Hou, Hong-Wei'

_publ_section_title
;
 Syntheses and characterization of nickel(ii) and cobalt(ii)
 coordination polymers based on 5-bromoisophthalate anion and
 bis(imidazole) ligands
;
_journal_issue 14
_journal_name_full CrystEngComm
_journal_page_first 4625
_journal_paper_doi 10.1039/c1ce05308f
_journal_volume 13
_journal_year 2011
_chemical_formula_sum 'C18 H17 Br N4 Ni O4'
_chemical_formula_weight 491.98
_chemical_name_systematic
;
?
;
_space_group_IT_number 61
_symmetry_cell_setting orthorhombic
_symmetry_space_group_name_Hall '-P 2ac 2ab'
_symmetry_space_group_name_H-M 'P b c a'
_atom_sites_solution_hydrogens geom
_atom_sites_solution_primary direct
_atom_sites_solution_secondary difmap
_audit_creation_method SHELXL-97
_cell_angle_alpha 90.00
_cell_angle_beta 90.00
_cell_angle_gamma 90.00
_cell_formula_units_Z 8
_cell_length_a 10.1385(10)
_cell_length_b 17.0608(17)
_cell_length_c 21.875(2)
_cell_measurement_reflns_used 4019
_cell_measurement_temperature 296(2)
_cell_measurement_theta_max 26.04
_cell_measurement_theta_min 2.39
_cell_volume 3783.7(6)
_computing_cell_refinement 'Bruker SMART'
_computing_data_collection 'Bruker SMART'
_computing_data_reduction 'Bruker SAINT'
_computing_molecular_graphics 'Bruker SHELXTL'
_computing_publication_material 'Bruker SHELXTL'
_computing_structure_refinement 'SHELXL-97 (Sheldrick, 1997)'
_computing_structure_solution 'SHELXS-97 (Sheldrick, 1990)'
_diffrn_ambient_temperature 296(2)
_diffrn_measured_fraction_theta_full 1.000
_diffrn_measured_fraction_theta_max 1.000
_diffrn_measurement_device_type 'CCD area detector'
_diffrn_measurement_method 'phi and omega scans'
_diffrn_radiation_monochromator graphite
_diffrn_radiation_source 'fine-focus sealed tube'
_diffrn_radiation_type MoK\a
_diffrn_radiation_wavelength 0.71073
_diffrn_reflns_av_R_equivalents 0.0535
_diffrn_reflns_av_sigmaI/netI 0.0351
_diffrn_reflns_limit_h_max 12
_diffrn_reflns_limit_h_min -12
_diffrn_reflns_limit_k_max 20
_diffrn_reflns_limit_k_min -20
_diffrn_reflns_limit_l_max 26
_diffrn_reflns_limit_l_min -26
_diffrn_reflns_number 24201
_diffrn_reflns_theta_full 25.50
_diffrn_reflns_theta_max 25.50
_diffrn_reflns_theta_min 2.39
_diffrn_standards_decay_% 0
_diffrn_standards_interval_count 0
_diffrn_standards_interval_time 0
_diffrn_standards_number 0
_exptl_absorpt_coefficient_mu 3.171
_exptl_absorpt_correction_T_max 0.8576
_exptl_absorpt_correction_T_min 0.3564
_exptl_absorpt_correction_type multi-scan
_exptl_absorpt_process_details sadabs
_exptl_crystal_colour blue
_exptl_crystal_density_diffrn 1.727
_exptl_crystal_density_method 'not measured'
_exptl_crystal_description block
_exptl_crystal_F_000 1984
_exptl_crystal_size_max 0.41
_exptl_crystal_size_mid 0.25
_exptl_crystal_size_min 0.05
_refine_diff_density_max 0.970
_refine_diff_density_min -0.997
_refine_diff_density_rms 0.076
_refine_ls_extinction_method none
_refine_ls_goodness_of_fit_ref 1.031
_refine_ls_hydrogen_treatment constr
_refine_ls_matrix_type full
_refine_ls_number_parameters 253
_refine_ls_number_reflns 3524
_refine_ls_number_restraints 0
_refine_ls_restrained_S_all 1.031
_refine_ls_R_factor_all 0.0588
_refine_ls_R_factor_gt 0.0348
_refine_ls_shift/su_max 0.001
_refine_ls_shift/su_mean 0.000
_refine_ls_structure_factor_coef Fsqd
_refine_ls_weighting_details 'calc w=1/[\s^2^(Fo^2^)+(0.0211P)^2^+6.7177P] where P=(Fo^2^+2Fc^2^)/3'
_refine_ls_weighting_scheme calc
_refine_ls_wR_factor_gt 0.0671
_refine_ls_wR_factor_ref 0.0771
_reflns_number_gt 2588
_reflns_number_total 3524
_reflns_threshold_expression >2sigma(I)
_cod_data_source_file c1ce05308f.txt
_cod_data_source_block bb2
_cod_depositor_comments
;
The following automatic conversions were performed:

'_symmetry_cell_setting' value 'Orthorhombic' changed to
'orthorhombic' according to
/home/saulius/struct/CIF-dictionaries/cif_core.dic dictionary named
'cif_core.dic' version 2.4.1 from 2010-06-29.

Automatic conversion script
Id: cif_fix_values 1715 2011-07-08 13:25:40Z adriana 
;
_cod_original_cell_volume 3783.8(6)
_cod_original_sg_symbol_H-M Pbca
_cod_database_code 7206315

loop_
_symmetry_equiv_pos_as_xyz
'x, y, z'
'-x+1/2, -y, z+1/2'
'-x, y+1/2, -z+1/2'
'x+1/2, -y+1/2, -z'
'-x, -y, -z'
'x-1/2, y, -z-1/2'
'x, -y-1/2, z-1/2'
'-x-1/2, y-1/2, z'

loop_
_atom_site_label
_atom_site_type_symbol
_atom_site_fract_x
_atom_site_fract_y
_atom_site_fract_z
_atom_site_U_iso_or_equiv
_atom_site_adp_type
_atom_site_occupancy
_atom_site_symmetry_multiplicity
_atom_site_calc_flag
_atom_site_refinement_flags
_atom_site_disorder_assembly
_atom_site_disorder_group
Ni1 Ni 0.84985(3) 0.09538(3) 0.471803(18) 0.02252(11) Uani 1 1 d . . .
O1 O 0.64285(19) 0.10254(14) 0.48345(9) 0.0281(5) Uani 1 1 d . . .
O2 O 0.72474(19) 0.05819(15) 0.39704(10) 0.0297(6) Uani 1 1 d . . .
O3 O 0.0301(2) 0.08452(14) 0.43220(10) 0.0294(6) Uani 1 1 d . . .
O4 O 0.1499(2) 0.02309(13) 0.50361(10) 0.0270(5) Uani 1 1 d . . .
N1 N 0.8993(3) 0.13594(17) 0.55768(13) 0.0305(7) Uani 1 1 d . . .
N2 N 0.9782(3) 0.15286(19) 0.65028(13) 0.0365(8) Uani 1 1 d . . .
N3 N 0.8481(3) 0.29132(17) 0.93590(13) 0.0314(7) Uani 1 1 d . . .
N4 N 0.9243(3) 0.17966(18) 0.89971(13) 0.0366(7) Uani 1 1 d . . .
Br1 Br 0.33302(4) 0.09056(4) 0.228140(17) 0.06637(19) Uani 1 1 d . . .
C1 C 0.4923(3) 0.07694(19) 0.40235(14) 0.0225(7) Uani 1 1 d . . .
C2 C 0.3819(3) 0.06892(19) 0.43909(15) 0.0238(7) Uani 1 1 d . . .
H2 H 0.3916 0.0645 0.4812 0.029 Uiso 1 1 calc R . .
C3 C 0.2561(3) 0.06749(19) 0.41333(14) 0.0220(7) Uani 1 1 d . . .
C4 C 0.2416(3) 0.0758(2) 0.35048(15) 0.0301(8) Uani 1 1 d . . .
H4 H 0.1581 0.0769 0.3329 0.036 Uiso 1 1 calc R . .
C5 C 0.3530(3) 0.0823(2) 0.31449(14) 0.0323(8) Uani 1 1 d . . .
C6 C 0.4779(3) 0.0823(2) 0.33913(15) 0.0287(8) Uani 1 1 d . . .
H6 H 0.5516 0.0859 0.3140 0.034 Uiso 1 1 calc R . .
C7 C 0.6284(3) 0.07879(19) 0.42918(14) 0.0236(7) Uani 1 1 d . . .
C8 C 0.1357(3) 0.05703(19) 0.45358(15) 0.0228(7) Uani 1 1 d . . .
C9 C 0.8543(4) 0.2054(2) 0.58080(18) 0.0446(10) Uani 1 1 d . . .
H9 H 0.7987 0.2399 0.5603 0.053 Uiso 1 1 calc R . .
C10 C 0.9023(4) 0.2166(3) 0.63760(18) 0.0498(11) Uani 1 1 d . . .
H10 H 0.8866 0.2593 0.6630 0.060 Uiso 1 1 calc R . .
C11 C 0.9740(3) 0.1060(2) 0.60087(15) 0.0317(8) Uani 1 1 d . . .
H11 H 1.0184 0.0585 0.5977 0.038 Uiso 1 1 calc R . .
C12 C 1.0613(4) 0.1424(3) 0.70416(17) 0.0513(11) Uani 1 1 d . . .
H12A H 1.1221 0.1861 0.7069 0.062 Uiso 1 1 calc R . .
H12B H 1.1131 0.0950 0.6991 0.062 Uiso 1 1 calc R . .
C13 C 0.9849(4) 0.1367(3) 0.76339(16) 0.0484(11) Uani 1 1 d . . .
H13A H 0.9341 0.0885 0.7640 0.058 Uiso 1 1 calc R . .
H13B H 0.9241 0.1804 0.7666 0.058 Uiso 1 1 calc R . .
C14 C 1.0804(4) 0.1378(3) 0.81717(17) 0.0500(11) Uani 1 1 d . . .
H14A H 1.1496 0.0997 0.8096 0.060 Uiso 1 1 calc R . .
H14B H 1.1214 0.1891 0.8193 0.060 Uiso 1 1 calc R . .
C15 C 1.0177(5) 0.1199(2) 0.87848(18) 0.0525(12) Uani 1 1 d . . .
H15A H 0.9719 0.0701 0.8756 0.063 Uiso 1 1 calc R . .
H15B H 1.0869 0.1142 0.9087 0.063 Uiso 1 1 calc R . .
C16 C 0.9517(4) 0.2544(2) 0.91402(16) 0.0365(9) Uani 1 1 d . . .
H16 H 1.0342 0.2774 0.9090 0.044 Uiso 1 1 calc R . .
C17 C 0.7489(4) 0.2365(2) 0.93556(19) 0.0456(10) Uani 1 1 d . . .
H17 H 0.6627 0.2455 0.9482 0.055 Uiso 1 1 calc R . .
C18 C 0.7951(4) 0.1676(2) 0.91415(19) 0.0467(11) Uani 1 1 d . . .
H18 H 0.7482 0.1210 0.9101 0.056 Uiso 1 1 calc R . .

loop_
_atom_site_aniso_label
_atom_site_aniso_U_11
_atom_site_aniso_U_22
_atom_site_aniso_U_33
_atom_site_aniso_U_23
_atom_site_aniso_U_13
_atom_site_aniso_U_12
Ni1 0.01248(18) 0.0358(2) 0.0193(2) 0.0020(2) -0.00081(16) 0.00056(19)
O1 0.0174(10) 0.0476(15) 0.0194(12) -0.0009(11) -0.0023(9) 0.0012(11)
O2 0.0142(11) 0.0555(16) 0.0194(12) 0.0003(11) 0.0011(9) 0.0036(11)
O3 0.0134(10) 0.0411(15) 0.0337(13) 0.0078(12) 0.0024(9) 0.0027(10)
O4 0.0213(11) 0.0356(14) 0.0241(12) 0.0049(11) -0.0002(10) -0.0006(10)
N1 0.0280(15) 0.0376(18) 0.0258(16) -0.0019(14) -0.0021(13) -0.0034(14)
N2 0.0384(17) 0.048(2) 0.0234(16) -0.0034(15) -0.0030(14) -0.0034(16)
N3 0.0265(14) 0.0377(17) 0.0299(16) -0.0076(14) -0.0006(13) -0.0049(14)
N4 0.0486(19) 0.0357(19) 0.0256(16) -0.0043(14) -0.0035(15) 0.0019(16)
Br1 0.0349(2) 0.1448(5) 0.0194(2) 0.0063(3) -0.00529(16) 0.0066(3)
C1 0.0167(15) 0.0276(19) 0.0232(17) -0.0007(15) -0.0011(13) 0.0003(13)
C2 0.0190(15) 0.0319(19) 0.0204(17) 0.0005(14) 0.0003(13) -0.0011(14)
C3 0.0135(14) 0.0302(18) 0.0222(17) 0.0009(15) 0.0003(13) 0.0010(14)
C4 0.0145(15) 0.048(2) 0.0277(18) 0.0005(17) -0.0060(14) 0.0003(15)
C5 0.0239(16) 0.057(3) 0.0158(16) 0.0004(16) -0.0018(14) -0.0004(18)
C6 0.0174(15) 0.046(2) 0.0222(17) 0.0031(16) 0.0022(13) -0.0015(15)
C7 0.0157(15) 0.036(2) 0.0195(17) 0.0045(14) 0.0003(12) -0.0033(14)
C8 0.0149(15) 0.0228(17) 0.0307(19) -0.0033(14) 0.0007(14) -0.0017(14)
C9 0.054(2) 0.044(2) 0.036(2) -0.0038(19) -0.0054(19) 0.014(2)
C10 0.064(3) 0.044(3) 0.041(3) -0.014(2) 0.001(2) 0.005(2)
C11 0.0310(17) 0.038(2) 0.0261(18) -0.0057(17) -0.0025(15) -0.0009(17)
C12 0.043(2) 0.083(3) 0.028(2) -0.010(2) -0.0100(18) -0.001(2)
C13 0.049(2) 0.065(3) 0.031(2) -0.002(2) -0.0053(19) -0.001(2)
C14 0.058(3) 0.063(3) 0.029(2) -0.012(2) -0.007(2) 0.015(2)
C15 0.083(3) 0.040(2) 0.034(2) -0.0046(19) -0.004(2) 0.020(2)
C16 0.036(2) 0.040(2) 0.033(2) -0.0059(18) 0.0033(17) -0.0028(18)
C17 0.034(2) 0.055(3) 0.048(2) -0.006(2) -0.0025(19) -0.012(2)
C18 0.053(2) 0.041(3) 0.046(3) -0.004(2) -0.011(2) -0.017(2)

loop_
_atom_type_symbol
_atom_type_description
_atom_type_scat_dispersion_real
_atom_type_scat_dispersion_imag
_atom_type_scat_source
C C 0.0033 0.0016 'International Tables Vol C Tables 4.2.6.8 and 6.1.1.4'
H H 0.0000 0.0000 'International Tables Vol C Tables 4.2.6.8 and 6.1.1.4'
N N 0.0061 0.0033 'International Tables Vol C Tables 4.2.6.8 and 6.1.1.4'
O O 0.0106 0.0060 'International Tables Vol C Tables 4.2.6.8 and 6.1.1.4'
Ni Ni 0.3393 1.1124 'International Tables Vol C Tables 4.2.6.8 and 6.1.1.4'
Br Br -0.2901 2.4595 'International Tables Vol C Tables 4.2.6.8 and 6.1.1.4'

loop_
_geom_angle_atom_site_label_1
_geom_angle_atom_site_label_2
_geom_angle_atom_site_label_3
_geom_angle
_geom_angle_site_symmetry_1
_geom_angle_site_symmetry_3
_geom_angle_publ_flag
O3 Ni1 N1 101.55(10) 1_655 . ?
O3 Ni1 N3 86.09(10) 1_655 7_565 ?
N1 Ni1 N3 91.95(12) . 7_565 ?
O3 Ni1 O4 91.16(9) 1_655 5_656 ?
N1 Ni1 O4 95.14(10) . 5_656 ?
N3 Ni1 O4 172.78(10) 7_565 5_656 ?
O3 Ni1 O1 161.50(9) 1_655 . ?
N1 Ni1 O1 96.43(10) . . ?
N3 Ni1 O1 89.04(10) 7_565 . ?
O4 Ni1 O1 91.50(9) 5_656 . ?
O3 Ni1 O2 100.26(8) 1_655 . ?
N1 Ni1 O2 158.18(10) . . ?
N3 Ni1 O2 88.98(10) 7_565 . ?
O4 Ni1 O2 84.94(9) 5_656 . ?
O1 Ni1 O2 61.78(8) . . ?
O3 Ni1 C7 130.71(10) 1_655 . ?
N1 Ni1 C7 127.48(11) . . ?
N3 Ni1 C7 87.47(11) 7_565 . ?
O4 Ni1 C7 89.28(10) 5_656 . ?
O1 Ni1 C7 31.06(9) . . ?
O2 Ni1 C7 30.77(9) . . ?
C7 O1 Ni1 89.03(17) . . ?
C7 O2 Ni1 87.16(18) . . ?
C8 O3 Ni1 129.8(2) . 1_455 ?
C8 O4 Ni1 132.4(2) . 5_656 ?
C11 N1 C9 105.3(3) . . ?
C11 N1 Ni1 131.6(2) . . ?
C9 N1 Ni1 123.1(2) . . ?
C11 N2 C10 107.1(3) . . ?
C11 N2 C12 126.5(3) . . ?
C10 N2 C12 126.1(3) . . ?
C16 N3 C17 104.9(3) . . ?
C16 N3 Ni1 125.0(2) . 7_566 ?
C17 N3 Ni1 129.8(3) . 7_566 ?
C16 N4 C18 106.8(3) . . ?
C16 N4 C15 126.9(4) . . ?
C18 N4 C15 126.0(4) . . ?
C2 C1 C6 119.8(3) . . ?
C2 C1 C7 121.3(3) . . ?
C6 C1 C7 118.9(3) . . ?
C1 C2 C3 120.4(3) . . ?
C1 C2 H2 119.8 . . ?
C3 C2 H2 119.8 . . ?
C4 C3 C2 119.6(3) . . ?
C4 C3 C8 120.1(3) . . ?
C2 C3 C8 120.3(3) . . ?
C5 C4 C3 119.1(3) . . ?
C5 C4 H4 120.5 . . ?
C3 C4 H4 120.5 . . ?
C6 C5 C4 121.9(3) . . ?
C6 C5 Br1 119.1(2) . . ?
C4 C5 Br1 119.0(2) . . ?
C5 C6 C1 119.0(3) . . ?
C5 C6 H6 120.5 . . ?
C1 C6 H6 120.5 . . ?
O2 C7 O1 121.8(3) . . ?
O2 C7 C1 119.4(3) . . ?
O1 C7 C1 118.7(3) . . ?
O2 C7 Ni1 62.07(16) . . ?
O1 C7 Ni1 59.91(15) . . ?
C1 C7 Ni1 174.5(2) . . ?
O4 C8 O3 126.7(3) . . ?
O4 C8 C3 118.1(3) . . ?
O3 C8 C3 115.2(3) . . ?
C10 C9 N1 110.1(4) . . ?
C10 C9 H9 124.9 . . ?
N1 C9 H9 124.9 . . ?
C9 C10 N2 106.2(4) . . ?
C9 C10 H10 126.9 . . ?
N2 C10 H10 126.9 . . ?
N1 C11 N2 111.4(3) . . ?
N1 C11 H11 124.3 . . ?
N2 C11 H11 124.3 . . ?
N2 C12 C13 113.9(3) . . ?
N2 C12 H12A 108.8 . . ?
C13 C12 H12A 108.8 . . ?
N2 C12 H12B 108.8 . . ?
C13 C12 H12B 108.8 . . ?
H12A C12 H12B 107.7 . . ?
C12 C13 C14 109.6(3) . . ?
C12 C13 H13A 109.8 . . ?
C14 C13 H13A 109.8 . . ?
C12 C13 H13B 109.8 . . ?
C14 C13 H13B 109.8 . . ?
H13A C13 H13B 108.2 . . ?
C15 C14 C13 114.5(4) . . ?
C15 C14 H14A 108.6 . . ?
C13 C14 H14A 108.6 . . ?
C15 C14 H14B 108.6 . . ?
C13 C14 H14B 108.6 . . ?
H14A C14 H14B 107.6 . . ?
N4 C15 C14 114.3(3) . . ?
N4 C15 H15A 108.7 . . ?
C14 C15 H15A 108.7 . . ?
N4 C15 H15B 108.7 . . ?
C14 C15 H15B 108.7 . . ?
H15A C15 H15B 107.6 . . ?
N3 C16 N4 112.0(3) . . ?
N3 C16 H16 124.0 . . ?
N4 C16 H16 124.0 . . ?
C18 C17 N3 110.0(4) . . ?
C18 C17 H17 125.0 . . ?
N3 C17 H17 125.0 . . ?
C17 C18 N4 106.4(4) . . ?
C17 C18 H18 126.8 . . ?
N4 C18 H18 126.8 . . ?

loop_
_geom_bond_atom_site_label_1
_geom_bond_atom_site_label_2
_geom_bond_distance
_geom_bond_site_symmetry_2
_geom_bond_publ_flag
Ni1 O3 2.030(2) 1_655 ?
Ni1 N1 2.064(3) . ?
Ni1 N3 2.086(3) 7_565 ?
Ni1 O4 2.092(2) 5_656 ?
Ni1 O1 2.118(2) . ?
Ni1 O2 2.165(2) . ?
Ni1 C7 2.447(3) . ?
O1 C7 1.263(4) . ?
O2 C7 1.253(4) . ?
O3 C8 1.259(4) . ?
O3 Ni1 2.030(2) 1_455 ?
O4 C8 1.247(4) . ?
O4 Ni1 2.092(2) 5_656 ?
N1 C11 1.314(4) . ?
N1 C9 1.367(5) . ?
N2 C11 1.345(4) . ?
N2 C10 1.361(5) . ?
N2 C12 1.459(4) . ?
N3 C16 1.315(4) . ?
N3 C17 1.373(4) . ?
N3 Ni1 2.086(3) 7_566 ?
N4 C16 1.342(5) . ?
N4 C18 1.363(5) . ?
N4 C15 1.467(5) . ?
Br1 C5 1.905(3) . ?
C1 C2 1.385(4) . ?
C1 C6 1.394(4) . ?
C1 C7 1.500(4) . ?
C2 C3 1.394(4) . ?
C2 H2 0.9300 . ?
C3 C4 1.390(4) . ?
C3 C8 1.516(4) . ?
C4 C5 1.380(4) . ?
C4 H4 0.9300 . ?
C5 C6 1.377(4) . ?
C6 H6 0.9300 . ?
C9 C10 1.348(5) . ?
C9 H9 0.9300 . ?
C10 H10 0.9300 . ?
C11 H11 0.9300 . ?
C12 C13 1.512(5) . ?
C12 H12A 0.9700 . ?
C12 H12B 0.9700 . ?
C13 C14 1.524(5) . ?
C13 H13A 0.9700 . ?
C13 H13B 0.9700 . ?
C14 C15 1.515(5) . ?
C14 H14A 0.9700 . ?
C14 H14B 0.9700 . ?
C15 H15A 0.9700 . ?
C15 H15B 0.9700 . ?
C16 H16 0.9300 . ?
C17 C18 1.350(6) . ?
C17 H17 0.9300 . ?
C18 H18 0.9300 . ?

loop_
_geom_torsion_atom_site_label_1
_geom_torsion_atom_site_label_2
_geom_torsion_atom_site_label_3
_geom_torsion_atom_site_label_4
_geom_torsion
_geom_torsion_site_symmetry_1
_geom_torsion_site_symmetry_2
_geom_torsion_site_symmetry_3
_geom_torsion_site_symmetry_4
_geom_torsion_publ_flag
O3 Ni1 O1 C7 12.0(4) 1_655 . . . ?
N1 Ni1 O1 C7 178.5(2) . . . . ?
N3 Ni1 O1 C7 86.7(2) 7_565 . . . ?
O4 Ni1 O1 C7 -86.11(19) 5_656 . . . ?
O2 Ni1 O1 C7 -2.67(18) . . . . ?
O3 Ni1 O2 C7 -172.61(19) 1_655 . . . ?
N1 Ni1 O2 C7 5.9(4) . . . . ?
N3 Ni1 O2 C7 -86.8(2) 7_565 . . . ?
O4 Ni1 O2 C7 97.1(2) 5_656 . . . ?
O1 Ni1 O2 C7 2.69(18) . . . . ?
O3 Ni1 N1 C11 -58.7(3) 1_655 . . . ?
N3 Ni1 N1 C11 -145.1(3) 7_565 . . . ?
O4 Ni1 N1 C11 33.5(3) 5_656 . . . ?
O1 Ni1 N1 C11 125.6(3) . . . . ?
O2 Ni1 N1 C11 122.8(3) . . . . ?
C7 Ni1 N1 C11 126.6(3) . . . . ?
O3 Ni1 N1 C9 121.5(3) 1_655 . . . ?
N3 Ni1 N1 C9 35.0(3) 7_565 . . . ?
O4 Ni1 N1 C9 -146.3(3) 5_656 . . . ?
O1 Ni1 N1 C9 -54.2(3) . . . . ?
O2 Ni1 N1 C9 -57.1(4) . . . . ?
C7 Ni1 N1 C9 -53.3(3) . . . . ?
C6 C1 C2 C3 -1.1(5) . . . . ?
C7 C1 C2 C3 179.9(3) . . . . ?
C1 C2 C3 C4 -1.3(5) . . . . ?
C1 C2 C3 C8 178.7(3) . . . . ?
C2 C3 C4 C5 2.4(5) . . . . ?
C8 C3 C4 C5 -177.6(3) . . . . ?
C3 C4 C5 C6 -1.2(6) . . . . ?
C3 C4 C5 Br1 178.2(3) . . . . ?
C4 C5 C6 C1 -1.1(6) . . . . ?
Br1 C5 C6 C1 179.5(3) . . . . ?
C2 C1 C6 C5 2.3(5) . . . . ?
C7 C1 C6 C5 -178.6(3) . . . . ?
Ni1 O2 C7 O1 -4.7(3) . . . . ?
Ni1 O2 C7 C1 174.0(3) . . . . ?
Ni1 O1 C7 O2 4.8(3) . . . . ?
Ni1 O1 C7 C1 -173.9(3) . . . . ?
C2 C1 C7 O2 154.6(3) . . . . ?
C6 C1 C7 O2 -24.5(5) . . . . ?
C2 C1 C7 O1 -26.7(5) . . . . ?
C6 C1 C7 O1 154.3(3) . . . . ?
C2 C1 C7 Ni1 -101(2) . . . . ?
C6 C1 C7 Ni1 80(2) . . . . ?
O3 Ni1 C7 O2 9.6(2) 1_655 . . . ?
N1 Ni1 C7 O2 -177.23(18) . . . . ?
N3 Ni1 C7 O2 92.3(2) 7_565 . . . ?
O4 Ni1 C7 O2 -81.30(19) 5_656 . . . ?
O1 Ni1 C7 O2 -175.4(3) . . . . ?
O3 Ni1 C7 O1 -174.99(17) 1_655 . . . ?
N1 Ni1 C7 O1 -1.8(2) . . . . ?
N3 Ni1 C7 O1 -92.4(2) 7_565 . . . ?
O4 Ni1 C7 O1 94.10(19) 5_656 . . . ?
O2 Ni1 C7 O1 175.4(3) . . . . ?
O3 Ni1 C7 C1 -98(2) 1_655 . . . ?
N1 Ni1 C7 C1 75(2) . . . . ?
N3 Ni1 C7 C1 -15(2) 7_565 . . . ?
O4 Ni1 C7 C1 171(2) 5_656 . . . ?
O1 Ni1 C7 C1 77(2) . . . . ?
O2 Ni1 C7 C1 -107(2) . . . . ?
Ni1 O4 C8 O3 95.2(4) 5_656 . . . ?
Ni1 O4 C8 C3 -85.0(3) 5_656 . . . ?
Ni1 O3 C8 O4 7.0(5) 1_455 . . . ?
Ni1 O3 C8 C3 -172.7(2) 1_455 . . . ?
C4 C3 C8 O4 155.0(3) . . . . ?
C2 C3 C8 O4 -25.0(5) . . . . ?
C4 C3 C8 O3 -25.2(5) . . . . ?
C2 C3 C8 O3 154.7(3) . . . . ?
C11 N1 C9 C10 0.0(4) . . . . ?
Ni1 N1 C9 C10 179.9(3) . . . . ?
N1 C9 C10 N2 -0.2(5) . . . . ?
C11 N2 C10 C9 0.4(4) . . . . ?
C12 N2 C10 C9 173.4(4) . . . . ?
C9 N1 C11 N2 0.2(4) . . . . ?
Ni1 N1 C11 N2 -179.6(2) . . . . ?
C10 N2 C11 N1 -0.4(4) . . . . ?
C12 N2 C11 N1 -173.4(3) . . . . ?
C11 N2 C12 C13 -122.3(4) . . . . ?
C10 N2 C12 C13 65.9(6) . . . . ?
N2 C12 C13 C14 -171.8(4) . . . . ?
C12 C13 C14 C15 -171.1(4) . . . . ?
C16 N4 C15 C14 -64.0(5) . . . . ?
C18 N4 C15 C14 122.6(4) . . . . ?
C13 C14 C15 N4 -66.8(5) . . . . ?
C17 N3 C16 N4 0.1(4) . . . . ?
Ni1 N3 C16 N4 173.7(2) 7_566 . . . ?
C18 N4 C16 N3 -0.9(4) . . . . ?
C15 N4 C16 N3 -175.3(3) . . . . ?
C16 N3 C17 C18 0.7(4) . . . . ?
Ni1 N3 C17 C18 -172.5(3) 7_566 . . . ?
N3 C17 C18 N4 -1.2(5) . . . . ?
C16 N4 C18 C17 1.2(4) . . . . ?
C15 N4 C18 C17 175.7(3) . . . . ?
